data_4030597
loop_
_publ_author_name
'Zhou, Yirong'
'Yang, Qin'
'Shen, Jian'
'Chen, Xin'
'Peng, Yiyuan'
'Gong, Yuefa'

_publ_section_title
;
 Merging asymmetric Henry reaction with organocatalytic cascade reaction
 for the construction of a chiral indolizidine alkaloid skeleton.
;
_journal_issue 3
_journal_name_full 'The Journal of organic chemistry'
_journal_page_first 1446
_journal_page_last 1456
_journal_paper_doi 10.1021/jo502379v
_journal_volume 80
_journal_year 2015
_chemical_formula_sum 'C17 H16 Br N O3'
_chemical_formula_weight 362.22
_chemical_name_systematic
; 
 ? 
;
_space_group_IT_number 4
_symmetry_cell_setting monoclinic
_symmetry_space_group_name_Hall 'P 2yb'
_symmetry_space_group_name_H-M 'P 1 21 1'
_atom_sites_solution_hydrogens geom
_atom_sites_solution_primary direct
_atom_sites_solution_secondary difmap
_audit_creation_method SHELXL-97
_cell_angle_alpha 90.00
_cell_angle_beta 97.0000(10)
_cell_angle_gamma 90.00
_cell_formula_units_Z 4
_cell_length_a 10.1519(9)
_cell_length_b 11.2090(10)
_cell_length_c 14.0068(13)
_cell_measurement_reflns_used 4164
_cell_measurement_temperature 296(2)
_cell_measurement_theta_max 22.02
_cell_measurement_theta_min 2.33
_cell_volume 1582.0(2)
_computing_cell_refinement 'Bruker SMART'
_computing_data_collection 'Bruker SMART'
_computing_data_reduction 'Bruker SAINT'
_computing_molecular_graphics 'Bruker SHELXTL'
_computing_publication_material 'Bruker SHELXTL'
_computing_structure_refinement 'SHELXL-97 (Sheldrick, 1997)'
_computing_structure_solution 'SHELXS-97 (Sheldrick, 1990)'
_diffrn_ambient_temperature 296(2)
_diffrn_measured_fraction_theta_full 0.990
_diffrn_measured_fraction_theta_max 0.990
_diffrn_measurement_device_type 'CCD area detector'
_diffrn_measurement_method 'phi and omega scans'
_diffrn_radiation_monochromator graphite
_diffrn_radiation_source 'fine-focus sealed tube'
_diffrn_radiation_type MoK\a
_diffrn_radiation_wavelength 0.71073
_diffrn_reflns_av_R_equivalents 0.0277
_diffrn_reflns_av_sigmaI/netI 0.0755
_diffrn_reflns_limit_h_max 13
_diffrn_reflns_limit_h_min -13
_diffrn_reflns_limit_k_max 14
_diffrn_reflns_limit_k_min -14
_diffrn_reflns_limit_l_max 18
_diffrn_reflns_limit_l_min -18
_diffrn_reflns_number 14823
_diffrn_reflns_theta_full 28.24
_diffrn_reflns_theta_max 28.24
_diffrn_reflns_theta_min 2.33
_exptl_absorpt_coefficient_mu 2.610
_exptl_absorpt_correction_type none
_exptl_crystal_colour colorless
_exptl_crystal_density_diffrn 1.521
_exptl_crystal_density_method 'not measured'
_exptl_crystal_description block
_exptl_crystal_F_000 736
_refine_diff_density_max 0.335
_refine_diff_density_min -0.407
_refine_diff_density_rms 0.048
_refine_ls_abs_structure_details 'Flack H D (1983), Acta Cryst. A39, 876-881'
_refine_ls_abs_structure_Flack 0.008(6)
_refine_ls_extinction_method none
_refine_ls_goodness_of_fit_ref 0.911
_refine_ls_hydrogen_treatment mixed
_refine_ls_matrix_type full
_refine_ls_number_parameters 397
_refine_ls_number_reflns 7582
_refine_ls_number_restraints 1
_refine_ls_restrained_S_all 0.911
_refine_ls_R_factor_all 0.0708
_refine_ls_R_factor_gt 0.0367
_refine_ls_shift/su_max 0.000
_refine_ls_shift/su_mean 0.000
_refine_ls_structure_factor_coef Fsqd
_refine_ls_weighting_details 'calc w=1/[\s^2^(Fo^2^)+(0.0006P)^2^+0.0000P] where P=(Fo^2^+2Fc^2^)/3'
_refine_ls_weighting_scheme calc
_refine_ls_wR_factor_gt 0.0657
_refine_ls_wR_factor_ref 0.0748
_reflns_number_gt 5152
_reflns_number_total 7582
_reflns_threshold_expression >2sigma(I)
_cod_data_source_file jo502379v_si_001.cif
_cod_data_source_block l
_cod_depositor_comments
;
The following automatic conversions were performed:

'_symmetry_cell_setting' value 'Monoclinic' changed to 'monoclinic'
according to
/usr/data/users/saulius/crontab/automatic-downloads/rss-feeds/ACS/lib/dictionaries/cif_core.dic
dictionary named 'cif_core.dic' version 2.4.2 from 2011-04-26.

Automatic conversion script
Id: cif_fix_values 3008 2015-01-20 13:52:24Z robertas 

 Adding full bibliography for 4030597.cif.
;
_cod_original_sg_symbol_H-M P2(1)
_cod_database_code 4030597

loop_
_symmetry_equiv_pos_as_xyz
'x, y, z'
'-x, y+1/2, -z'

loop_
_atom_site_label
_atom_site_type_symbol
_atom_site_fract_x
_atom_site_fract_y
_atom_site_fract_z
_atom_site_U_iso_or_equiv
_atom_site_adp_type
_atom_site_occupancy
_atom_site_symmetry_multiplicity
_atom_site_calc_flag
_atom_site_refinement_flags
Br1 Br -0.13470(4) 0.53840(2) 0.18655(2) 0.05769(10) Uani 1 1 d .
Br2 Br 0.37114(5) -0.12184(4) 0.28158(3) 0.09082(16) Uani 1 1 d .
C8 C -0.1272(2) 0.0426(3) 0.25413(16) 0.0321(5) Uani 1 1 d .
H8A H -0.1489 0.1037 0.2998 0.039 Uiso 1 1 calc R
O1 O -0.1602(2) -0.17275(16) 0.22784(14) 0.0450(5) Uani 1 1 d .
N1 N 0.0182(2) 0.0524(2) 0.24453(15) 0.0378(5) Uani 1 1 d .
C29 C 0.6204(3) -0.2489(3) 0.87622(19) 0.0377(7) Uani 1 1 d .
O4 O 0.6649(2) -0.06331(19) 0.80420(15) 0.0502(6) Uani 1 1 d .
C34 C 0.6620(3) -0.3621(3) 0.9072(2) 0.0497(8) Uani 1 1 d .
H34A H 0.7295 -0.3996 0.8793 0.060 Uiso 1 1 calc R
C1 C -0.1302(3) 0.3907(2) 0.11884(19) 0.0384(6) Uani 1 1 d .
C3 C -0.1662(3) 0.1805(2) 0.11099(19) 0.0338(6) Uani 1 1 d .
C11 C -0.2225(3) -0.0432(3) 0.0924(2) 0.0390(7) Uani 1 1 d .
H11A H -0.2901 -0.0299 0.0383 0.047 Uiso 1 1 calc R
H11B H -0.1388 -0.0567 0.0675 0.047 Uiso 1 1 calc R
C10 C -0.2578(3) -0.1513(3) 0.1467(2) 0.0483(8) Uani 1 1 d .
H10A H -0.3439 -0.1398 0.1686 0.058 Uiso 1 1 calc R
H10B H -0.2635 -0.2201 0.1044 0.058 Uiso 1 1 calc R
C30 C 0.5200(3) -0.1949(3) 0.9200(2) 0.0425(7) Uani 1 1 d .
H30A H 0.4892 -0.1198 0.8998 0.051 Uiso 1 1 calc R
O5 O 0.4232(2) -0.1461(3) 0.68631(18) 0.0696(7) Uani 1 1 d .
C6 C -0.0918(3) 0.3924(3) 0.0281(2) 0.0497(8) Uani 1 1 d .
H6A H -0.0682 0.4636 0.0006 0.060 Uiso 1 1 calc R
C33 C 0.6056(3) -0.4187(3) 0.9778(2) 0.0508(8) Uani 1 1 d .
H33A H 0.6336 -0.4952 0.9964 0.061 Uiso 1 1 calc R
O3 O 0.0815(2) 0.1248(2) 0.29512(17) 0.0672(7) Uani 1 1 d .
N2 N 0.4829(3) -0.2389(3) 0.68217(17) 0.0473(6) Uani 1 1 d .
C2 C -0.1686(3) 0.2877(3) 0.1598(2) 0.0375(7) Uani 1 1 d .
H2A H -0.1964 0.2896 0.2207 0.045 Uiso 1 1 calc R
C4 C -0.1257(3) 0.1812(3) 0.0197(2) 0.0468(8) Uani 1 1 d .
H4A H -0.1233 0.1102 -0.0144 0.056 Uiso 1 1 calc R
C9 C -0.1568(3) -0.0806(3) 0.29585(19) 0.0375(7) Uani 1 1 d .
H9A H -0.2451 -0.0761 0.3172 0.045 Uiso 1 1 calc R
C26 C 0.6817(3) -0.1873(3) 0.7975(2) 0.0415(7) Uani 1 1 d .
H26A H 0.7774 -0.2029 0.8088 0.050 Uiso 1 1 calc R
C19 C 0.5423(3) -0.1547(3) 0.4560(2) 0.0503(8) Uani 1 1 d .
H19A H 0.5002 -0.0872 0.4763 0.060 Uiso 1 1 calc R
C21 C 0.7001(3) -0.3121(3) 0.4846(2) 0.0532(8) Uani 1 1 d .
H21A H 0.7660 -0.3512 0.5248 0.064 Uiso 1 1 calc R
C31 C 0.4654(3) -0.2524(3) 0.9938(2) 0.0448(7) Uani 1 1 d .
H31A H 0.4002 -0.2149 1.0242 0.054 Uiso 1 1 calc R
O2 O 0.0656(2) -0.01093(19) 0.18736(16) 0.0543(6) Uani 1 1 d .
C7 C -0.2111(3) 0.0673(2) 0.15661(18) 0.0335(6) Uani 1 1 d .
H7A H -0.3012 0.0836 0.1716 0.040 Uiso 1 1 calc R
C18 C 0.5070(3) -0.1995(3) 0.3649(2) 0.0521(8) Uani 1 1 d .
C27 C 0.7289(4) 0.0006(3) 0.7355(3) 0.0602(10) Uani 1 1 d .
H27A H 0.8232 -0.0171 0.7449 0.072 Uiso 1 1 calc R
H27B H 0.7181 0.0855 0.7453 0.072 Uiso 1 1 calc R
C20 C 0.6403(3) -0.2105(3) 0.5171(2) 0.0428(7) Uani 1 1 d .
C32 C 0.5081(3) -0.3646(3) 1.0217(2) 0.0480(8) Uani 1 1 d .
H32A H 0.4709 -0.4039 1.0704 0.058 Uiso 1 1 calc R
C25 C 0.6318(3) -0.2366(3) 0.6965(2) 0.0392(7) Uani 1 1 d .
H25A H 0.6634 -0.3190 0.6932 0.047 Uiso 1 1 calc R
C24 C 0.6878(3) -0.1651(3) 0.6178(2) 0.0424(7) Uani 1 1 d .
H24A H 0.7836 -0.1803 0.6271 0.051 Uiso 1 1 calc R
C28 C 0.6733(4) -0.0312(3) 0.6336(2) 0.0521(9) Uani 1 1 d .
H28A H 0.7206 0.0125 0.5886 0.062 Uiso 1 1 calc R
H28B H 0.5804 -0.0090 0.6223 0.062 Uiso 1 1 calc R
C5 C -0.0890(3) 0.2870(3) -0.0207(2) 0.0551(9) Uani 1 1 d .
H5A H -0.0622 0.2864 -0.0819 0.066 Uiso 1 1 calc R
C23 C 0.5652(4) -0.2988(3) 0.3321(3) 0.0590(10) Uani 1 1 d .
H23A H 0.5400 -0.3276 0.2703 0.071 Uiso 1 1 calc R
C22 C 0.6619(4) -0.3551(3) 0.3931(3) 0.0605(9) Uani 1 1 d .
H22A H 0.7023 -0.4232 0.3724 0.073 Uiso 1 1 calc R
C12 C -0.0597(3) -0.1112(3) 0.38265(19) 0.0413(7) Uani 1 1 d .
O6 O 0.4290(3) -0.3349(3) 0.6678(2) 0.0891(9) Uani 1 1 d .
C17 C 0.0357(4) -0.1973(3) 0.3795(3) 0.0656(10) Uani 1 1 d .
H17A H 0.0390 -0.2421 0.3239 0.079 Uiso 1 1 calc R
C13 C -0.0629(4) -0.0465(4) 0.4660(2) 0.0626(10) Uani 1 1 d .
H13A H -0.1270 0.0123 0.4683 0.075 Uiso 1 1 calc R
C15 C 0.1222(5) -0.1523(5) 0.5421(3) 0.0900(15) Uani 1 1 d .
H15A H 0.1834 -0.1661 0.5959 0.108 Uiso 1 1 calc R
C14 C 0.0267(5) -0.0672(5) 0.5449(3) 0.0849(13) Uani 1 1 d .
H14A H 0.0226 -0.0233 0.6008 0.102 Uiso 1 1 calc R
C16 C 0.1277(4) -0.2170(4) 0.4602(3) 0.0871(13) Uani 1 1 d .
H16A H 0.1932 -0.2746 0.4583 0.105 Uiso 1 1 calc R

loop_
_atom_site_aniso_label
_atom_site_aniso_U_11
_atom_site_aniso_U_22
_atom_site_aniso_U_33
_atom_site_aniso_U_23
_atom_site_aniso_U_13
_atom_site_aniso_U_12
Br1 0.0807(2) 0.03556(15) 0.05339(18) -0.00206(17) -0.00573(15) 0.00289(18)
Br2 0.0959(3) 0.0932(3) 0.0755(3) 0.0234(3) -0.0214(2) 0.0081(3)
C8 0.0316(14) 0.0319(13) 0.0332(12) -0.0007(14) 0.0054(10) -0.0022(14)
O1 0.0518(13) 0.0353(11) 0.0441(12) 0.0015(9) -0.0094(10) -0.0067(9)
N1 0.0396(13) 0.0413(15) 0.0308(11) 0.0057(11) -0.0029(10) -0.0052(12)
C29 0.0348(16) 0.0406(16) 0.0364(15) -0.0077(13) -0.0017(13) 0.0030(13)
O4 0.0553(14) 0.0383(12) 0.0591(14) -0.0076(10) 0.0145(11) -0.0039(10)
C34 0.0469(19) 0.0525(19) 0.0488(19) -0.0019(16) 0.0028(15) 0.0122(16)
C1 0.0400(16) 0.0310(15) 0.0434(16) 0.0025(13) 0.0018(13) 0.0020(13)
C3 0.0305(16) 0.0353(15) 0.0352(16) 0.0045(12) 0.0017(12) 0.0045(13)
C11 0.0352(17) 0.0397(16) 0.0391(16) 0.0004(13) -0.0081(13) -0.0021(13)
C10 0.0496(19) 0.0428(18) 0.0486(18) 0.0003(14) -0.0103(15) -0.0110(15)
C30 0.0369(17) 0.0417(16) 0.0466(17) -0.0046(14) -0.0046(14) 0.0017(13)
O5 0.0420(14) 0.0767(18) 0.0896(19) 0.0042(15) 0.0063(12) 0.0160(14)
C6 0.056(2) 0.0392(17) 0.0576(19) 0.0116(16) 0.0206(16) 0.0007(15)
C33 0.054(2) 0.0429(17) 0.0536(19) 0.0046(15) -0.0023(16) 0.0032(15)
O3 0.0586(15) 0.0694(16) 0.0705(16) -0.0179(13) -0.0046(12) -0.0304(13)
N2 0.0416(16) 0.0584(18) 0.0413(14) 0.0084(13) 0.0026(12) -0.0041(15)
C2 0.0364(16) 0.0403(16) 0.0345(15) 0.0025(13) -0.0008(12) 0.0024(13)
C4 0.055(2) 0.0390(17) 0.0495(19) -0.0002(15) 0.0178(16) 0.0054(15)
C9 0.0362(16) 0.0394(16) 0.0371(15) 0.0036(13) 0.0045(13) -0.0096(13)
C26 0.0345(16) 0.0430(17) 0.0459(17) -0.0045(14) 0.0007(13) 0.0054(13)
C19 0.0491(19) 0.0493(19) 0.055(2) 0.0072(16) 0.0142(16) 0.0038(16)
C21 0.052(2) 0.0505(18) 0.058(2) 0.0039(16) 0.0112(16) 0.0091(17)
C31 0.0381(18) 0.0507(19) 0.0453(17) -0.0080(15) 0.0035(14) -0.0049(15)
O2 0.0403(13) 0.0710(15) 0.0533(13) -0.0109(11) 0.0119(11) 0.0003(11)
C7 0.0286(15) 0.0353(17) 0.0366(14) 0.0015(11) 0.0036(11) 0.0002(11)
C18 0.051(2) 0.057(2) 0.048(2) 0.0180(17) 0.0041(16) -0.0049(17)
C27 0.066(2) 0.0386(18) 0.078(3) -0.0042(16) 0.016(2) -0.0104(16)
C20 0.0382(17) 0.0439(17) 0.0483(17) 0.0088(14) 0.0128(14) -0.0007(14)
C32 0.0472(19) 0.0539(19) 0.0407(18) 0.0017(15) -0.0043(15) -0.0140(16)
C25 0.0319(16) 0.0388(16) 0.0463(17) 0.0007(13) 0.0025(13) 0.0058(13)
C24 0.0355(17) 0.0438(17) 0.0482(17) 0.0043(14) 0.0068(13) 0.0045(13)
C28 0.060(2) 0.0399(17) 0.059(2) 0.0080(15) 0.0189(18) -0.0041(15)
C5 0.073(2) 0.0495(19) 0.0484(18) 0.0081(15) 0.0296(18) 0.0087(18)
C23 0.066(2) 0.066(2) 0.046(2) 0.0051(18) 0.0094(18) -0.014(2)
C22 0.068(2) 0.054(2) 0.061(2) -0.0071(18) 0.0161(19) 0.0025(19)
C12 0.0460(18) 0.0396(17) 0.0379(16) 0.0113(14) 0.0033(13) -0.0150(15)
O6 0.0631(17) 0.0718(19) 0.129(2) 0.0075(17) -0.0025(16) -0.0268(15)
C17 0.084(3) 0.050(2) 0.057(2) 0.0053(17) -0.0176(19) 0.0045(19)
C13 0.060(2) 0.090(3) 0.0376(19) -0.0012(18) 0.0049(17) -0.007(2)
C15 0.086(3) 0.120(4) 0.054(3) 0.037(3) -0.029(2) -0.033(3)
C14 0.088(3) 0.125(4) 0.039(2) 0.001(2) -0.003(2) -0.028(3)
C16 0.082(3) 0.083(3) 0.087(3) 0.028(3) -0.024(2) 0.012(2)

loop_
_atom_type_symbol
_atom_type_description
_atom_type_scat_dispersion_real
_atom_type_scat_dispersion_imag
_atom_type_scat_source
C C 0.0033 0.0016 'International Tables Vol C Tables 4.2.6.8 and 6.1.1.4'
H H 0.0000 0.0000 'International Tables Vol C Tables 4.2.6.8 and 6.1.1.4'
N N 0.0061 0.0033 'International Tables Vol C Tables 4.2.6.8 and 6.1.1.4'
O O 0.0106 0.0060 'International Tables Vol C Tables 4.2.6.8 and 6.1.1.4'
Br Br -0.2901 2.4595 'International Tables Vol C Tables 4.2.6.8 and 6.1.1.4'

loop_
_geom_angle_atom_site_label_1
_geom_angle_atom_site_label_2
_geom_angle_atom_site_label_3
_geom_angle
N1 C8 C7 110.47(18)
N1 C8 C9 109.7(2)
C7 C8 C9 112.5(2)
N1 C8 H8A 108.0
C7 C8 H8A 108.0
C9 C8 H8A 108.0
C9 O1 C10 111.8(2)
O3 N1 O2 123.7(2)
O3 N1 C8 117.0(2)
O2 N1 C8 119.3(2)
C34 C29 C30 118.1(3)
C34 C29 C26 120.8(3)
C30 C29 C26 121.1(3)
C26 O4 C27 112.6(2)
C33 C34 C29 121.0(3)
C33 C34 H34A 119.5
C29 C34 H34A 119.5
C2 C1 C6 121.8(3)
C2 C1 Br1 119.9(2)
C6 C1 Br1 118.3(2)
C2 C3 C4 118.4(3)
C2 C3 C7 119.6(2)
C4 C3 C7 122.0(2)
C10 C11 C7 111.3(2)
C10 C11 H11A 109.4
C7 C11 H11A 109.4
C10 C11 H11B 109.4
C7 C11 H11B 109.4
H11A C11 H11B 108.0
O1 C10 C11 110.7(2)
O1 C10 H10A 109.5
C11 C10 H10A 109.5
O1 C10 H10B 109.5
C11 C10 H10B 109.5
H10A C10 H10B 108.1
C31 C30 C29 120.4(3)
C31 C30 H30A 119.8
C29 C30 H30A 119.8
C5 C6 C1 118.5(3)
C5 C6 H6A 120.8
C1 C6 H6A 120.8
C34 C33 C32 120.8(3)
C34 C33 H33A 119.6
C32 C33 H33A 119.6
O5 N2 O6 123.5(3)
O5 N2 C25 118.8(3)
O6 N2 C25 117.7(3)
C1 C2 C3 120.1(2)
C1 C2 H2A 119.9
C3 C2 H2A 119.9
C5 C4 C3 120.3(3)
C5 C4 H4A 119.8
C3 C4 H4A 119.8
O1 C9 C12 109.8(2)
O1 C9 C8 113.1(2)
C12 C9 C8 111.8(2)
O1 C9 H9A 107.3
C12 C9 H9A 107.3
C8 C9 H9A 107.3
O4 C26 C29 110.0(2)
O4 C26 C25 112.7(2)
C29 C26 C25 112.9(2)
O4 C26 H26A 106.9
C29 C26 H26A 106.9
C25 C26 H26A 106.9
C18 C19 C20 119.7(3)
C18 C19 H19A 120.2
C20 C19 H19A 120.2
C22 C21 C20 120.3(3)
C22 C21 H21A 119.8
C20 C21 H21A 119.8
C32 C31 C30 119.8(3)
C32 C31 H31A 120.1
C30 C31 H31A 120.1
C3 C7 C11 115.9(2)
C3 C7 C8 111.2(2)
C11 C7 C8 111.7(2)
C3 C7 H7A 105.8
C11 C7 H7A 105.8
C8 C7 H7A 105.8
C23 C18 C19 122.3(3)
C23 C18 Br2 118.5(3)
C19 C18 Br2 119.2(3)
O4 C27 C28 111.9(3)
O4 C27 H27A 109.2
C28 C27 H27A 109.2
O4 C27 H27B 109.2
C28 C27 H27B 109.2
H27A C27 H27B 107.9
C19 C20 C21 118.6(3)
C19 C20 C24 123.1(3)
C21 C20 C24 118.3(3)
C31 C32 C33 119.9(3)
C31 C32 H32A 120.1
C33 C32 H32A 120.1
N2 C25 C24 111.7(2)
N2 C25 C26 109.9(2)
C24 C25 C26 111.3(2)
N2 C25 H25A 107.9
C24 C25 H25A 107.9
C26 C25 H25A 107.9
C20 C24 C25 112.9(2)
C20 C24 C28 116.0(3)
C25 C24 C28 111.1(2)
C20 C24 H24A 105.2
C25 C24 H24A 105.2
C28 C24 H24A 105.2
C27 C28 C24 109.7(3)
C27 C28 H28A 109.7
C24 C28 H28A 109.7
C27 C28 H28B 109.7
C24 C28 H28B 109.7
H28A C28 H28B 108.2
C6 C5 C4 120.8(3)
C6 C5 H5A 119.6
C4 C5 H5A 119.6
C18 C23 C22 118.1(3)
C18 C23 H23A 121.0
C22 C23 H23A 121.0
C23 C22 C21 121.0(3)
C23 C22 H22A 119.5
C21 C22 H22A 119.5
C17 C12 C13 119.2(3)
C17 C12 C9 121.9(3)
C13 C12 C9 118.8(3)
C12 C17 C16 119.4(4)
C12 C17 H17A 120.3
C16 C17 H17A 120.3
C14 C13 C12 121.0(4)
C14 C13 H13A 119.5
C12 C13 H13A 119.5
C14 C15 C16 119.9(4)
C14 C15 H15A 120.1
C16 C15 H15A 120.1
C15 C14 C13 120.1(4)
C15 C14 H14A 119.9
C13 C14 H14A 119.9
C15 C16 C17 120.4(4)
C15 C16 H16A 119.8
C17 C16 H16A 119.8

loop_
_geom_bond_atom_site_label_1
_geom_bond_atom_site_label_2
_geom_bond_distance
Br1 C1 1.911(3)
Br2 C18 1.905(3)
C8 N1 1.503(3)
C8 C7 1.544(4)
C8 C9 1.543(4)
C8 H8A 0.9800
O1 C9 1.403(3)
O1 C10 1.434(3)
N1 O3 1.209(3)
N1 O2 1.213(3)
C29 C34 1.390(4)
C29 C30 1.390(4)
C29 C26 1.499(4)
O4 C26 1.405(3)
O4 C27 1.419(4)
C34 C33 1.358(4)
C34 H34A 0.9300
C1 C2 1.368(4)
C1 C6 1.374(4)
C3 C2 1.384(4)
C3 C4 1.389(4)
C3 C7 1.516(4)
C11 C10 1.497(4)
C11 C7 1.527(4)
C11 H11A 0.9700
C11 H11B 0.9700
C10 H10A 0.9700
C10 H10B 0.9700
C30 C31 1.389(4)
C30 H30A 0.9300
O5 N2 1.209(4)
C6 C5 1.367(4)
C6 H6A 0.9300
C33 C32 1.369(4)
C33 H33A 0.9300
N2 O6 1.212(4)
N2 C25 1.500(4)
C2 H2A 0.9300
C4 C5 1.386(4)
C4 H4A 0.9300
C9 C12 1.509(4)
C9 H9A 0.9800
C26 C25 1.546(4)
C26 H26A 0.9800
C19 C18 1.377(4)
C19 C20 1.380(4)
C19 H19A 0.9300
C21 C22 1.380(5)
C21 C20 1.393(4)
C21 H21A 0.9300
C31 C32 1.372(4)
C31 H31A 0.9300
C7 H7A 0.9800
C18 C23 1.366(5)
C27 C28 1.511(5)
C27 H27A 0.9700
C27 H27B 0.9700
C20 C24 1.522(4)
C32 H32A 0.9300
C25 C24 1.528(4)
C25 H25A 0.9800
C24 C28 1.527(4)
C24 H24A 0.9800
C28 H28A 0.9700
C28 H28B 0.9700
C5 H5A 0.9300
C23 C22 1.374(5)
C23 H23A 0.9300
C22 H22A 0.9300
C12 C17 1.371(5)
C12 C13 1.378(4)
C17 C16 1.394(5)
C17 H17A 0.9300
C13 C14 1.363(5)
C13 H13A 0.9300
C15 C14 1.364(6)
C15 C16 1.363(6)
C15 H15A 0.9300
C14 H14A 0.9300
C16 H16A 0.9300
